data_7249864
loop_
_publ_author_name
'Ravi, Sasikala'
'Priyadharsan, R. Rameshbabu'
'Karthikeyan, Subramanian'
'Pannippara, Mehboobali'
'Al-Sehemi, Abdullah G.'
'Moon, Dohyun'
'Anthony, Savarimuthu Philip'

_publ_section_title
;
 Crystallization solvent induced fluorescence tuning by subtle
 conformational change in a conformationally flexible fluorophore
;
_journal_name_full CrystEngComm
_journal_paper_doi 10.1039/D4CE01197J
_journal_year 2025
_chemical_formula_moiety 'C19 H15 N O'
_chemical_formula_sum 'C19 H15 N O'
_chemical_formula_weight 273.32
_space_group_crystal_system monoclinic
_space_group_IT_number 14
_space_group_name_Hall '-P 2ybc'
_space_group_name_H-M_alt 'P 1 21/c 1'
_atom_sites_solution_hydrogens geom
_audit_creation_method SHELXL-2019/3
_audit_update_record
;
2024-11-28 deposited with the CCDC.	2025-01-29 downloaded from the CCDC.
;
_cell_angle_alpha 90
_cell_angle_beta 101.70(3)
_cell_angle_gamma 90
_cell_formula_units_Z 4
_cell_length_a 12.008(2)
_cell_length_b 11.352(2)
_cell_length_c 10.791(2)
_cell_measurement_reflns_used 42994
_cell_measurement_temperature 221(2)
_cell_measurement_theta_max 30.000
_cell_measurement_theta_min 0.361
_cell_volume 1440.4(5)
_computing_cell_refinement '<i>HKL3000sm</i>(Otwinowski & Minor, 1997)'
_computing_data_collection '<i>PAL BL2D-SMDC Program</i>(Shin et.al, 2016)'
_computing_data_reduction '<i>HKL3000sm</i>(Otwinowski & Minor, 1997)'
_computing_molecular_graphics '<i>DIAMOND 4</i>(Putx&Brandenburg, 2014)'
_computing_publication_material '<i>publCIF</i>(Westrip, 2010)'
_computing_structure_refinement '<i>SHELXL-2018</i>(Sheldrick, 2018)'
_computing_structure_solution '<i>SHELXT-2018</i>(Sheldrick, 2018)'
_diffrn_ambient_temperature 221(2)
_diffrn_measured_fraction_theta_full 0.957
_diffrn_measured_fraction_theta_max 0.945
_diffrn_measurement_device_type 'Rayonix SX165 CCD area detector'
_diffrn_measurement_method 'omega scan'
_diffrn_radiation_type synchrotron
_diffrn_radiation_wavelength 0.630
_diffrn_reflns_av_R_equivalents 0.0384
_diffrn_reflns_av_unetI/netI 0.0334
_diffrn_reflns_Laue_measured_fraction_full 0.957
_diffrn_reflns_Laue_measured_fraction_max 0.945
_diffrn_reflns_limit_h_max 16
_diffrn_reflns_limit_h_min -16
_diffrn_reflns_limit_k_max 15
_diffrn_reflns_limit_k_min -15
_diffrn_reflns_limit_l_max 14
_diffrn_reflns_limit_l_min -14
_diffrn_reflns_number 13307
_diffrn_reflns_point_group_measured_fraction_full 0.957
_diffrn_reflns_point_group_measured_fraction_max 0.945
_diffrn_reflns_theta_full 22.210
_diffrn_reflns_theta_max 24.994
_diffrn_reflns_theta_min 1.535
_diffrn_source 'PLSII 2D bending magnet'
_exptl_absorpt_coefficient_mu 0.061
_exptl_absorpt_correction_T_max 1.000
_exptl_absorpt_correction_T_min 0.976
_exptl_absorpt_correction_type empirical
_exptl_absorpt_process_details '<i>HKL3000sm Scalepack</i>(Otwinowski et.al,2003)'
_exptl_crystal_colour colorless
_exptl_crystal_density_diffrn 1.260
_exptl_crystal_description block
_exptl_crystal_F_000 576
_exptl_crystal_size_max 0.084
_exptl_crystal_size_mid 0.068
_exptl_crystal_size_min 0.048
_refine_diff_density_max 0.222
_refine_diff_density_min -0.184
_refine_diff_density_rms 0.044
_refine_ls_extinction_coef 0.083(6)
_refine_ls_extinction_expression Fc^*^=kFc[1+0.001xFc^2^\l^3^/sin(2\q)]^-1/4^
_refine_ls_extinction_method 'SHELXL-2019/2 (Sheldrick 2019)'
_refine_ls_goodness_of_fit_ref 1.066
_refine_ls_hydrogen_treatment constr
_refine_ls_matrix_type full
_refine_ls_number_parameters 191
_refine_ls_number_reflns 3441
_refine_ls_number_restraints 0
_refine_ls_restrained_S_all 1.066
_refine_ls_R_factor_all 0.0540
_refine_ls_R_factor_gt 0.0441
_refine_ls_shift/su_max 0.000
_refine_ls_shift/su_mean 0.000
_refine_ls_structure_factor_coef Fsqd
_refine_ls_weighting_details 'w=1/[\s^2^(Fo^2^)+(0.0608P)^2^+0.2304P] where P=(Fo^2^+2Fc^2^)/3'
_refine_ls_weighting_scheme calc
_refine_ls_wR_factor_gt 0.1151
_refine_ls_wR_factor_ref 0.1215
_reflns_Friedel_coverage 0.000
_reflns_number_gt 2803
_reflns_number_total 3441
_reflns_threshold_expression 'I > 2\s(I)'
_cod_data_source_file d4ce01197j2.cif
_cod_data_source_block SPA990
_cod_original_sg_symbol_H-M 'P 21/c'
_cod_database_code 7249864
_shelx_shelxl_version_number 2019/3
_shelx_space_group_comment
;
The symmetry employed for this shelxl refinement is uniquely defined
by the following loop, which should always be used as a source of
symmetry information in preference to the above space-group names.
They are only intended as comments.
;
_shelx_estimated_absorpt_t_min 0.995
_shelx_estimated_absorpt_t_max 0.997

loop_
_space_group_symop_operation_xyz
'x, y, z'
'-x, y+1/2, -z+1/2'
'-x, -y, -z'
'x, -y-1/2, z-1/2'

loop_
_atom_site_label
_atom_site_type_symbol
_atom_site_fract_x
_atom_site_fract_y
_atom_site_fract_z
_atom_site_U_iso_or_equiv
_atom_site_adp_type
_atom_site_occupancy
_atom_site_site_symmetry_order
_atom_site_calc_flag
_atom_site_refinement_flags_posn
_atom_site_refinement_flags_adp
_atom_site_refinement_flags_occupancy
_atom_site_disorder_assembly
_atom_site_disorder_group
O1 O 0.01474(9) 0.72880(8) 0.39785(13) 0.0561(3) Uani 1 1 d . . . . .
N1 N 0.31035(8) 0.25895(8) 0.54948(11) 0.0356(3) Uani 1 1 d . . . . .
C1 C 0.28408(9) 0.14217(9) 0.50462(11) 0.0300(3) Uani 1 1 d . . . . .
C2 C 0.36153(11) 0.07765(11) 0.45376(13) 0.0359(3) Uani 1 1 d . . . . .
H2 H 0.432153 0.110682 0.448298 0.043 Uiso 1 1 calc R U . . .
C3 C 0.33478(12) -0.03555(12) 0.41100(13) 0.0409(3) Uani 1 1 d . . . . .
H3 H 0.387759 -0.079584 0.377032 0.049 Uiso 1 1 calc R U . . .
C4 C 0.23140(12) -0.08444(11) 0.41763(13) 0.0393(3) Uani 1 1 d . . . . .
H4 H 0.213268 -0.161127 0.387277 0.047 Uiso 1 1 calc R U . . .
C5 C 0.15482(11) -0.02046(11) 0.46891(13) 0.0385(3) Uani 1 1 d . . . . .
H5 H 0.084307 -0.053900 0.474130 0.046 Uiso 1 1 calc R U . . .
C6 C 0.18050(10) 0.09265(10) 0.51293(13) 0.0355(3) Uani 1 1 d . . . . .
H6 H 0.127850 0.135773 0.548354 0.043 Uiso 1 1 calc R U . . .
C7 C 0.41787(10) 0.27955(10) 0.62909(12) 0.0309(3) Uani 1 1 d . . . . .
C8 C 0.48857(11) 0.36658(12) 0.60000(14) 0.0410(3) Uani 1 1 d . . . . .
H8 H 0.463928 0.414345 0.528540 0.049 Uiso 1 1 calc R U . . .
C9 C 0.59486(12) 0.38436(13) 0.67437(16) 0.0500(4) Uani 1 1 d . . . . .
H9 H 0.642043 0.444221 0.653737 0.060 Uiso 1 1 calc R U . . .
C10 C 0.63180(12) 0.31494(15) 0.77827(15) 0.0509(4) Uani 1 1 d . . . . .
H10 H 0.704459 0.326604 0.828868 0.061 Uiso 1 1 calc R U . . .
C11 C 0.56215(13) 0.22827(15) 0.80809(14) 0.0509(4) Uani 1 1 d . . . . .
H11 H 0.587383 0.180713 0.879578 0.061 Uiso 1 1 calc R U . . .
C12 C 0.45464(11) 0.20992(12) 0.73379(13) 0.0410(3) Uani 1 1 d . . . . .
H12 H 0.407391 0.150360 0.754937 0.049 Uiso 1 1 calc R U . . .
C13 C 0.24006(9) 0.35238(10) 0.49906(11) 0.0301(3) Uani 1 1 d . . . . .
C14 C 0.23771(10) 0.45556(10) 0.56973(12) 0.0349(3) Uani 1 1 d . . . . .
H14 H 0.284072 0.461959 0.650834 0.042 Uiso 1 1 calc R U . . .
C15 C 0.16800(10) 0.54730(10) 0.52104(13) 0.0355(3) Uani 1 1 d . . . . .
H15 H 0.167574 0.616443 0.568866 0.043 Uiso 1 1 calc R U . . .
C16 C 0.09822(10) 0.53915(10) 0.40216(13) 0.0347(3) Uani 1 1 d . . . . .
C17 C 0.09992(11) 0.43659(11) 0.33320(13) 0.0372(3) Uani 1 1 d . . . . .
H17 H 0.052023 0.429761 0.253016 0.045 Uiso 1 1 calc R U . . .
C18 C 0.17055(10) 0.34438(10) 0.38000(12) 0.0348(3) Uani 1 1 d . . . . .
H18 H 0.171623 0.275970 0.331170 0.042 Uiso 1 1 calc R U . . .
C19 C 0.02162(12) 0.63430(12) 0.34901(16) 0.0456(3) Uani 1 1 d . . . . .
H19 H -0.026431 0.620782 0.270022 0.055 Uiso 1 1 calc R U . . .

loop_
_atom_site_aniso_label
_atom_site_aniso_U_11
_atom_site_aniso_U_22
_atom_site_aniso_U_33
_atom_site_aniso_U_23
_atom_site_aniso_U_13
_atom_site_aniso_U_12
O1 0.0464(6) 0.0242(5) 0.0974(9) -0.0007(5) 0.0136(6) 0.0087(4)
N1 0.0269(5) 0.0192(5) 0.0556(7) 0.0005(4) -0.0035(4) -0.0002(4)
C1 0.0262(5) 0.0185(5) 0.0433(7) 0.0019(4) 0.0022(4) 0.0014(4)
C2 0.0282(6) 0.0335(6) 0.0464(7) 0.0013(5) 0.0087(5) 0.0016(5)
C3 0.0399(7) 0.0352(7) 0.0475(7) -0.0065(5) 0.0080(5) 0.0106(5)
C4 0.0426(7) 0.0227(6) 0.0479(8) -0.0042(5) -0.0023(5) 0.0025(5)
C5 0.0299(6) 0.0254(6) 0.0579(8) 0.0008(5) 0.0032(5) -0.0035(5)
C6 0.0269(6) 0.0237(6) 0.0560(8) -0.0013(5) 0.0093(5) 0.0019(4)
C7 0.0250(5) 0.0244(5) 0.0418(7) -0.0027(4) 0.0035(4) 0.0020(4)
C8 0.0330(6) 0.0322(6) 0.0553(8) 0.0024(5) 0.0030(5) -0.0044(5)
C9 0.0307(7) 0.0393(8) 0.0767(11) -0.0122(7) 0.0033(6) -0.0067(6)
C10 0.0313(7) 0.0599(10) 0.0562(9) -0.0255(7) -0.0035(6) 0.0069(6)
C11 0.0432(8) 0.0691(10) 0.0377(8) 0.0003(6) 0.0021(6) 0.0222(7)
C12 0.0353(7) 0.0423(7) 0.0462(8) 0.0068(5) 0.0101(5) 0.0078(6)
C13 0.0242(5) 0.0190(5) 0.0460(7) 0.0014(4) 0.0044(4) -0.0002(4)
C14 0.0314(6) 0.0266(6) 0.0443(7) -0.0056(5) 0.0023(5) -0.0013(5)
C15 0.0303(6) 0.0211(5) 0.0554(8) -0.0077(5) 0.0093(5) -0.0014(4)
C16 0.0271(6) 0.0216(5) 0.0548(8) 0.0013(5) 0.0066(5) 0.0018(4)
C17 0.0345(6) 0.0261(6) 0.0467(7) -0.0010(5) -0.0017(5) 0.0034(5)
C18 0.0330(6) 0.0211(5) 0.0474(7) -0.0044(5) 0.0013(5) 0.0024(4)
C19 0.0368(7) 0.0265(6) 0.0717(10) 0.0036(6) 0.0064(6) 0.0068(5)

loop_
_atom_type_symbol
_atom_type_description
_atom_type_scat_dispersion_real
_atom_type_scat_dispersion_imag
_atom_type_scat_source
C C 0.0021 0.0012 'International Tables Vol C Tables 4.2.6.8 and 6.1.1.4'
H H 0.0000 0.0000 'International Tables Vol C Tables 4.2.6.8 and 6.1.1.4'
N N 0.0044 0.0025 'International Tables Vol C Tables 4.2.6.8 and 6.1.1.4'
O O 0.0080 0.0047 'International Tables Vol C Tables 4.2.6.8 and 6.1.1.4'

loop_
_geom_angle_atom_site_label_1
_geom_angle_atom_site_label_2
_geom_angle_atom_site_label_3
_geom_angle
_geom_angle_site_symmetry_1
_geom_angle_site_symmetry_3
_geom_angle_publ_flag
C13 N1 C7 121.02(9) . . ?
C13 N1 C1 120.01(10) . . ?
C7 N1 C1 118.11(9) . . ?
C2 C1 C6 119.76(11) . . ?
C2 C1 N1 120.51(11) . . ?
C6 C1 N1 119.73(11) . . ?
C3 C2 C1 119.75(12) . . ?
C3 C2 H2 120.1 . . ?
C1 C2 H2 120.1 . . ?
C4 C3 C2 120.63(12) . . ?
C4 C3 H3 119.7 . . ?
C2 C3 H3 119.7 . . ?
C5 C4 C3 119.53(12) . . ?
C5 C4 H4 120.2 . . ?
C3 C4 H4 120.2 . . ?
C4 C5 C6 120.59(12) . . ?
C4 C5 H5 119.7 . . ?
C6 C5 H5 119.7 . . ?
C5 C6 C1 119.72(11) . . ?
C5 C6 H6 120.1 . . ?
C1 C6 H6 120.1 . . ?
C12 C7 C8 119.23(12) . . ?
C12 C7 N1 120.26(11) . . ?
C8 C7 N1 120.47(11) . . ?
C9 C8 C7 120.82(13) . . ?
C9 C8 H8 119.6 . . ?
C7 C8 H8 119.6 . . ?
C10 C9 C8 120.07(14) . . ?
C10 C9 H9 120.0 . . ?
C8 C9 H9 120.0 . . ?
C9 C10 C11 119.57(13) . . ?
C9 C10 H10 120.2 . . ?
C11 C10 H10 120.2 . . ?
C10 C11 C12 120.76(14) . . ?
C10 C11 H11 119.6 . . ?
C12 C11 H11 119.6 . . ?
C7 C12 C11 119.55(14) . . ?
C7 C12 H12 120.2 . . ?
C11 C12 H12 120.2 . . ?
C18 C13 N1 120.97(11) . . ?
C18 C13 C14 118.99(11) . . ?
N1 C13 C14 120.04(11) . . ?
C15 C14 C13 120.27(12) . . ?
C15 C14 H14 119.9 . . ?
C13 C14 H14 119.9 . . ?
C14 C15 C16 120.74(11) . . ?
C14 C15 H15 119.6 . . ?
C16 C15 H15 119.6 . . ?
C17 C16 C15 118.80(11) . . ?
C17 C16 C19 119.23(13) . . ?
C15 C16 C19 121.96(12) . . ?
C18 C17 C16 121.15(12) . . ?
C18 C17 H17 119.4 . . ?
C16 C17 H17 119.4 . . ?
C17 C18 C13 120.03(11) . . ?
C17 C18 H18 120.0 . . ?
C13 C18 H18 120.0 . . ?
O1 C19 C16 125.50(15) . . ?
O1 C19 H19 117.2 . . ?
C16 C19 H19 117.2 . . ?

loop_
_geom_bond_atom_site_label_1
_geom_bond_atom_site_label_2
_geom_bond_distance
_geom_bond_site_symmetry_2
_geom_bond_publ_flag
O1 C19 1.2054(17) . ?
N1 C13 1.3954(14) . ?
N1 C7 1.4177(15) . ?
N1 C1 1.4246(14) . ?
C1 C2 1.3818(17) . ?
C1 C6 1.3843(16) . ?
C2 C3 1.3810(18) . ?
C2 H2 0.9400 . ?
C3 C4 1.3749(19) . ?
C3 H3 0.9400 . ?
C4 C5 1.3732(19) . ?
C4 H4 0.9400 . ?
C5 C6 1.3820(17) . ?
C5 H5 0.9400 . ?
C6 H6 0.9400 . ?
C7 C12 1.3763(18) . ?
C7 C8 1.3797(17) . ?
C8 C9 1.3778(19) . ?
C8 H8 0.9400 . ?
C9 C10 1.369(2) . ?
C9 H9 0.9400 . ?
C10 C11 1.371(2) . ?
C10 H10 0.9400 . ?
C11 C12 1.390(2) . ?
C11 H11 0.9400 . ?
C12 H12 0.9400 . ?
C13 C18 1.3858(17) . ?
C13 C14 1.4010(16) . ?
C14 C15 1.3722(17) . ?
C14 H14 0.9400 . ?
C15 C16 1.3858(19) . ?
C15 H15 0.9400 . ?
C16 C17 1.3842(17) . ?
C16 C19 1.4587(17) . ?
C17 C18 1.3772(17) . ?
C17 H17 0.9400 . ?
C18 H18 0.9400 . ?
C19 H19 0.9400 . ?

loop_
_geom_hbond_atom_site_label_D
_geom_hbond_atom_site_label_H
_geom_hbond_atom_site_label_A
_geom_hbond_distance_DH
_geom_hbond_distance_HA
_geom_hbond_distance_DA
_geom_hbond_angle_DHA
_geom_hbond_site_symmetry_A
_geom_hbond_publ_flag
C6 H6 O1 0.94 2.46 3.3834(17) 168.7 3_566 yes

loop_
_geom_torsion_atom_site_label_1
_geom_torsion_atom_site_label_2
_geom_torsion_atom_site_label_3
_geom_torsion_atom_site_label_4
_geom_torsion
_geom_torsion_site_symmetry_1
_geom_torsion_site_symmetry_2
_geom_torsion_site_symmetry_3
_geom_torsion_site_symmetry_4
_geom_torsion_publ_flag
C13 N1 C1 C2 122.12(13) . . . . ?
C7 N1 C1 C2 -47.37(17) . . . . ?
C13 N1 C1 C6 -58.37(17) . . . . ?
C7 N1 C1 C6 132.14(12) . . . . ?
C6 C1 C2 C3 0.33(19) . . . . ?
N1 C1 C2 C3 179.85(12) . . . . ?
C1 C2 C3 C4 0.5(2) . . . . ?
C2 C3 C4 C5 -0.9(2) . . . . ?
C3 C4 C5 C6 0.5(2) . . . . ?
C4 C5 C6 C1 0.4(2) . . . . ?
C2 C1 C6 C5 -0.76(19) . . . . ?
N1 C1 C6 C5 179.73(11) . . . . ?
C13 N1 C7 C12 139.75(13) . . . . ?
C1 N1 C7 C12 -50.87(17) . . . . ?
C13 N1 C7 C8 -42.69(18) . . . . ?
C1 N1 C7 C8 126.69(13) . . . . ?
C12 C7 C8 C9 -0.1(2) . . . . ?
N1 C7 C8 C9 -177.65(13) . . . . ?
C7 C8 C9 C10 0.3(2) . . . . ?
C8 C9 C10 C11 -0.4(2) . . . . ?
C9 C10 C11 C12 0.2(2) . . . . ?
C8 C7 C12 C11 -0.1(2) . . . . ?
N1 C7 C12 C11 177.47(12) . . . . ?
C10 C11 C12 C7 0.1(2) . . . . ?
C7 N1 C13 C18 146.21(12) . . . . ?
C1 N1 C13 C18 -22.97(18) . . . . ?
C7 N1 C13 C14 -34.78(18) . . . . ?
C1 N1 C13 C14 156.04(12) . . . . ?
C18 C13 C14 C15 -0.40(19) . . . . ?
N1 C13 C14 C15 -179.42(11) . . . . ?
C13 C14 C15 C16 0.6(2) . . . . ?
C14 C15 C16 C17 0.07(19) . . . . ?
C14 C15 C16 C19 178.77(13) . . . . ?
C15 C16 C17 C18 -1.0(2) . . . . ?
C19 C16 C17 C18 -179.72(13) . . . . ?
C16 C17 C18 C13 1.2(2) . . . . ?
N1 C13 C18 C17 178.52(12) . . . . ?
C14 C13 C18 C17 -0.50(19) . . . . ?
C17 C16 C19 O1 -177.64(14) . . . . ?
C15 C16 C19 O1 3.7(2) . . . . ?
